data_4130031
loop_
_publ_author_name
'Faizi, Darius J.'
'Issaian, Adena'
'Davis, Ashlee J.'
'Blum, Suzanne A.'

_publ_section_title
;
 Catalyst-Free Synthesis of Borylated Lactones from Esters via
 Electrophilic Oxyboration.
;
_journal_issue 7
_journal_name_full 'Journal of the American Chemical Society'
_journal_page_first 2126
_journal_page_last 2129
_journal_paper_doi 10.1021/jacs.5b12989
_journal_volume 138
_journal_year 2016
_chemical_formula_sum 'C21 H22 B O4.5'
_chemical_formula_weight 357.19
_space_group_crystal_system monoclinic
_space_group_IT_number 14
_space_group_name_Hall '-P 2yn'
_space_group_name_H-M_alt 'P 1 21/n 1'
_atom_sites_solution_hydrogens mixed
_atom_sites_solution_primary direct
_atom_sites_solution_secondary difmap
_audit_creation_method SHELXL-2014/7
_cell_angle_alpha 90
_cell_angle_beta 114.3955(11)
_cell_angle_gamma 90
_cell_formula_units_Z 8
_cell_length_a 19.7607(18)
_cell_length_b 10.0627(9)
_cell_length_c 20.2687(18)
_cell_measurement_reflns_used 9930
_cell_measurement_temperature 133(2)
_cell_measurement_theta_max 25.35
_cell_measurement_theta_min 2.21
_cell_volume 3670.5(6)
_computing_cell_refinement 'Bruker SAINT 8.34a, 2013'
_computing_data_collection 'Bruker APEX2 2014.11-0, 2014'
_computing_data_reduction 'Bruker SAINT 8.34a, 2013'
_computing_molecular_graphics 'Bruker SHELXTL'
_computing_publication_material 'Bruker SHELXTL'
_computing_structure_refinement 'SHELXL-2014/7 (Sheldrick, 2014)'
_computing_structure_solution 'Bruker SHELXTL 2014/4'
_diffrn_ambient_temperature 133(2)
_diffrn_measured_fraction_theta_full 0.999
_diffrn_measured_fraction_theta_max 0.999
_diffrn_measurement_device_type 'Bruker SMART APEX II CCD'
_diffrn_measurement_method '\f and \w scans'
_diffrn_radiation_type MoK\a
_diffrn_radiation_wavelength 0.71073
_diffrn_reflns_av_R_equivalents 0.0437
_diffrn_reflns_av_unetI/netI 0.0321
_diffrn_reflns_Laue_measured_fraction_full 0.999
_diffrn_reflns_Laue_measured_fraction_max 0.999
_diffrn_reflns_limit_h_max 23
_diffrn_reflns_limit_h_min -23
_diffrn_reflns_limit_k_max 12
_diffrn_reflns_limit_k_min -12
_diffrn_reflns_limit_l_max 24
_diffrn_reflns_limit_l_min -24
_diffrn_reflns_number 36236
_diffrn_reflns_point_group_measured_fraction_full 0.999
_diffrn_reflns_point_group_measured_fraction_max 0.999
_diffrn_reflns_theta_full 25.386
_diffrn_reflns_theta_max 25.386
_diffrn_reflns_theta_min 1.211
_diffrn_source 'fine-focus sealed tube'
_exptl_absorpt_coefficient_mu 0.089
_exptl_absorpt_correction_T_max 0.8620
_exptl_absorpt_correction_T_min 0.7795
_exptl_absorpt_correction_type multi-scan
_exptl_absorpt_process_details 'Bruker SADABS 2014/5'
_exptl_crystal_colour colorless
_exptl_crystal_density_diffrn 1.293
_exptl_crystal_density_meas ?
_exptl_crystal_density_method not_measured
_exptl_crystal_description needle
_exptl_crystal_F_000 1512
_exptl_crystal_size_max 0.292
_exptl_crystal_size_mid 0.144
_exptl_crystal_size_min 0.135
_refine_diff_density_max 0.606
_refine_diff_density_min -1.000
_refine_diff_density_rms 0.067
_refine_ls_extinction_method none
_refine_ls_goodness_of_fit_ref 1.059
_refine_ls_hydrogen_treatment constr
_refine_ls_matrix_type full
_refine_ls_number_parameters 484
_refine_ls_number_reflns 6737
_refine_ls_number_restraints 0
_refine_ls_restrained_S_all 1.059
_refine_ls_R_factor_all 0.0705
_refine_ls_R_factor_gt 0.0538
_refine_ls_shift/su_max 0.000
_refine_ls_shift/su_mean 0.000
_refine_ls_structure_factor_coef Fsqd
_refine_ls_weighting_details 'w=1/[\s^2^(Fo^2^)+(0.0844P)^2^+2.9056P] where P=(Fo^2^+2Fc^2^)/3'
_refine_ls_weighting_scheme calc
_refine_ls_wR_factor_gt 0.1464
_refine_ls_wR_factor_ref 0.1611
_reflns_Friedel_coverage 0.000
_reflns_number_gt 5266
_reflns_number_total 6737
_reflns_threshold_expression 'I > 2\s(I)'
_cod_data_source_file ja5b12989_si_002.cif
_cod_data_source_block sab15
_cod_depositor_comments
;
The following automatic conversions were performed:

data item '_exptl_crystal_density_meas' value 'not_measured' was
changed to '?' -- the value is perceived as not measured.

Automatic conversion script
Id: cif_fix_values 6909 2019-04-08 15:41:33Z antanas 
;
_cod_original_sg_symbol_H-M 'P 21/n'
_cod_original_formula_sum 'C21 H22 B O4.50'
_cod_database_code 4130031
_shelx_shelxl_version_number 2014/7
_shelx_space_group_comment
; 
The symmetry employed for this shelxl refinement is uniquely defined 
by the following loop, which should always be used as a source of 
symmetry information in preference to the above space-group names. 
They are only intended as comments. 
;
_shelx_estimated_absorpt_t_min 0.974
_shelx_estimated_absorpt_t_max 0.988

loop_
_space_group_symop_operation_xyz
'x, y, z'
'-x+1/2, y+1/2, -z+1/2'
'-x, -y, -z'
'x-1/2, -y-1/2, z-1/2'

loop_
_atom_site_label
_atom_site_type_symbol
_atom_site_fract_x
_atom_site_fract_y
_atom_site_fract_z
_atom_site_U_iso_or_equiv
_atom_site_adp_type
_atom_site_occupancy
_atom_site_site_symmetry_order
_atom_site_calc_flag
_atom_site_refinement_flags_posn
_atom_site_refinement_flags_adp
O1 O 0.13142(8) 0.32083(14) 0.47559(8) 0.0187(3) Uani 1 1 d . .
O2 O 0.01790(8) 0.42204(16) 0.42627(8) 0.0223(4) Uani 1 1 d . .
O3 O 0.08094(8) 0.16208(15) 0.65150(8) 0.0198(3) Uani 1 1 d . .
O4 O 0.01728(9) 0.01057(17) 0.67977(9) 0.0296(4) Uani 1 1 d . .
B1 B 0.06409(13) 0.3378(2) 0.47808(13) 0.0174(5) Uani 1 1 d . .
C1 C 0.04266(11) 0.2577(2) 0.53301(12) 0.0178(5) Uani 1 1 d . .
C2 C -0.02561(11) 0.1793(2) 0.50931(12) 0.0175(5) Uani 1 1 d . .
C3 C -0.08066(12) 0.1836(2) 0.43796(12) 0.0208(5) Uani 1 1 d . .
H3A H -0.0746 0.2408 0.4035 0.025 Uiso 1 1 calc R U
C4 C -0.14331(13) 0.1053(2) 0.41769(13) 0.0256(5) Uani 1 1 d . .
H4A H -0.1800 0.1092 0.3693 0.031 Uiso 1 1 calc R U
C5 C -0.15362(13) 0.0205(2) 0.46722(13) 0.0248(5) Uani 1 1 d . .
H5A H -0.1969 -0.0331 0.4526 0.030 Uiso 1 1 calc R U
C6 C -0.10056(12) 0.0151(2) 0.53741(13) 0.0227(5) Uani 1 1 d . .
H6A H -0.1074 -0.0420 0.5715 0.027 Uiso 1 1 calc R U
C7 C -0.03664(12) 0.0936(2) 0.55860(12) 0.0190(5) Uani 1 1 d . .
C8 C 0.01937(12) 0.0825(2) 0.63284(12) 0.0202(5) Uani 1 1 d . .
C9 C 0.09134(11) 0.2471(2) 0.60285(11) 0.0175(5) Uani 1 1 d . .
C10 C 0.16170(12) 0.3205(2) 0.63901(11) 0.0186(5) Uani 1 1 d . .
C11 C 0.22684(12) 0.2535(2) 0.68245(12) 0.0229(5) Uani 1 1 d . .
H11A H 0.2256 0.1605 0.6902 0.028 Uiso 1 1 calc R U
C12 C 0.29321(13) 0.3222(3) 0.71428(13) 0.0271(5) Uani 1 1 d . .
H12A H 0.3375 0.2759 0.7433 0.032 Uiso 1 1 calc R U
C13 C 0.29557(13) 0.4582(3) 0.70405(13) 0.0281(6) Uani 1 1 d . .
H13A H 0.3413 0.5049 0.7254 0.034 Uiso 1 1 calc R U
C14 C 0.23065(13) 0.5253(2) 0.66238(13) 0.0268(5) Uani 1 1 d . .
H14A H 0.2319 0.6186 0.6558 0.032 Uiso 1 1 calc R U
C15 C 0.16385(13) 0.4572(2) 0.63020(12) 0.0219(5) Uani 1 1 d . .
H15A H 0.1195 0.5041 0.6021 0.026 Uiso 1 1 calc R U
C16 C 0.13620(12) 0.4200(2) 0.42457(12) 0.0190(5) Uani 1 1 d . .
C17 C 0.05294(12) 0.4465(2) 0.37560(12) 0.0206(5) Uani 1 1 d . .
C18 C 0.17598(13) 0.5395(2) 0.46951(13) 0.0259(5) Uani 1 1 d . .
H18A H 0.1862 0.6040 0.4386 0.039 Uiso 1 1 calc R U
H18B H 0.2229 0.5109 0.5084 0.039 Uiso 1 1 calc R U
H18C H 0.1445 0.5809 0.4905 0.039 Uiso 1 1 calc R U
C19 C 0.18031(13) 0.3614(2) 0.38627(13) 0.0256(5) Uani 1 1 d . .
H19A H 0.1815 0.4244 0.3499 0.038 Uiso 1 1 calc R U
H19B H 0.1569 0.2784 0.3624 0.038 Uiso 1 1 calc R U
H19C H 0.2311 0.3432 0.4216 0.038 Uiso 1 1 calc R U
C20 C 0.01839(13) 0.3463(2) 0.31446(13) 0.0278(5) Uani 1 1 d . .
H20A H 0.0381 0.3606 0.2779 0.042 Uiso 1 1 calc R U
H20B H -0.0357 0.3579 0.2922 0.042 Uiso 1 1 calc R U
H20C H 0.0305 0.2560 0.3339 0.042 Uiso 1 1 calc R U
C21 C 0.03612(14) 0.5868(2) 0.34696(13) 0.0273(5) Uani 1 1 d . .
H21A H 0.0602 0.6038 0.3141 0.041 Uiso 1 1 calc R U
H21B H 0.0550 0.6496 0.3875 0.041 Uiso 1 1 calc R U
H21C H -0.0177 0.5979 0.3207 0.041 Uiso 1 1 calc R U
O5 O 0.66080(8) 0.18364(15) 0.54638(8) 0.0220(4) Uani 1 1 d . .
O6 O 0.58766(8) 0.08739(16) 0.59575(9) 0.0254(4) Uani 1 1 d . .
O7 O 0.45620(8) 0.31196(16) 0.35984(8) 0.0245(4) Uani 1 1 d . .
O8 O 0.36429(10) 0.45667(18) 0.32700(10) 0.0357(4) Uani 1 1 d . .
B2 B 0.59049(14) 0.1629(2) 0.54099(14) 0.0204(5) Uani 1 1 d . .
C22 C 0.52060(12) 0.2319(2) 0.48157(12) 0.0213(5) Uani 1 1 d . .
C23 C 0.47141(12) 0.3117(2) 0.50316(13) 0.0221(5) Uani 1 1 d . .
C24 C 0.47756(13) 0.3178(2) 0.57469(13) 0.0257(5) Uani 1 1 d . .
H24A H 0.5127 0.2630 0.6108 0.031 Uiso 1 1 calc R U
C25 C 0.43317(13) 0.4025(3) 0.59320(15) 0.0307(6) Uani 1 1 d . .
H25A H 0.4380 0.4051 0.6418 0.037 Uiso 1 1 calc R U
C26 C 0.38128(13) 0.4844(3) 0.54111(15) 0.0324(6) Uani 1 1 d . .
H26A H 0.3515 0.5436 0.5544 0.039 Uiso 1 1 calc R U
C27 C 0.37352(13) 0.4789(2) 0.47098(14) 0.0283(6) Uani 1 1 d . .
H27A H 0.3378 0.5337 0.4354 0.034 Uiso 1 1 calc R U
C28 C 0.41771(12) 0.3932(2) 0.45107(13) 0.0236(5) Uani 1 1 d . .
C29 C 0.40918(12) 0.3932(2) 0.37628(14) 0.0261(5) Uani 1 1 d . .
C30 C 0.51068(12) 0.2359(2) 0.41178(12) 0.0208(5) Uani 1 1 d . .
C31 C 0.55572(12) 0.1669(2) 0.37982(12) 0.0212(5) Uani 1 1 d . .
C32 C 0.58255(13) 0.2351(2) 0.33557(12) 0.0244(5) Uani 1 1 d . .
H32A H 0.5682 0.3247 0.3225 0.029 Uiso 1 1 calc R U
C33 C 0.62985(13) 0.1728(3) 0.31069(12) 0.0265(5) Uani 1 1 d . .
H33A H 0.6492 0.2206 0.2819 0.032 Uiso 1 1 calc R U
C34 C 0.64901(13) 0.0407(3) 0.32768(12) 0.0268(5) Uani 1 1 d . .
H34A H 0.6816 -0.0018 0.3106 0.032 Uiso 1 1 calc R U
C35 C 0.62086(13) -0.0296(2) 0.36950(13) 0.0274(5) Uani 1 1 d . .
H35A H 0.6334 -0.1206 0.3803 0.033 Uiso 1 1 calc R U
C36 C 0.57426(13) 0.0330(2) 0.39573(12) 0.0238(5) Uani 1 1 d . .
H36A H 0.5550 -0.0152 0.4245 0.029 Uiso 1 1 calc R U
C37 C 0.71012(12) 0.0985(2) 0.60543(13) 0.0236(5) Uani 1 1 d . .
C38 C 0.66416(12) 0.0786(2) 0.65114(13) 0.0234(5) Uani 1 1 d . .
C39 C 0.72074(15) -0.0297(3) 0.57102(15) 0.0379(7) Uani 1 1 d . .
H39A H 0.7580 -0.0851 0.6081 0.057 Uiso 1 1 calc R U
H39B H 0.7376 -0.0087 0.5330 0.057 Uiso 1 1 calc R U
H39C H 0.6735 -0.0778 0.5498 0.057 Uiso 1 1 calc R U
C40 C 0.78346(13) 0.1691(3) 0.64419(14) 0.0326(6) Uani 1 1 d . .
H40A H 0.8145 0.1185 0.6874 0.049 Uiso 1 1 calc R U
H40B H 0.7746 0.2582 0.6585 0.049 Uiso 1 1 calc R U
H40C H 0.8088 0.1763 0.6118 0.049 Uiso 1 1 calc R U
C41 C 0.67428(15) -0.0545(3) 0.68914(16) 0.0378(7) Uani 1 1 d . .
H41A H 0.7255 -0.0623 0.7256 0.057 Uiso 1 1 calc R U
H41B H 0.6638 -0.1262 0.6536 0.057 Uiso 1 1 calc R U
H41C H 0.6400 -0.0608 0.7128 0.057 Uiso 1 1 calc R U
C42 C 0.67406(15) 0.1913(3) 0.70431(14) 0.0325(6) Uani 1 1 d . .
H42A H 0.7235 0.1855 0.7442 0.049 Uiso 1 1 calc R U
H42B H 0.6361 0.1843 0.7236 0.049 Uiso 1 1 calc R U
H42C H 0.6689 0.2767 0.6794 0.049 Uiso 1 1 calc R U
O9 O 0.0876(4) 0.0918(7) 0.2680(4) 0.176(2) Uiso 1 1 d G .
H9A H 0.0462 0.0590 0.2665 0.264 Uiso 1 1 d G U
H9B H 0.0955 0.0618 0.2316 0.264 Uiso 1 1 d G U

loop_
_atom_site_aniso_label
_atom_site_aniso_U_11
_atom_site_aniso_U_22
_atom_site_aniso_U_33
_atom_site_aniso_U_23
_atom_site_aniso_U_13
_atom_site_aniso_U_12
O1 0.0179(7) 0.0196(8) 0.0184(8) 0.0033(6) 0.0073(6) 0.0018(6)
O2 0.0183(8) 0.0272(9) 0.0223(8) 0.0062(7) 0.0092(7) 0.0052(6)
O3 0.0180(7) 0.0217(8) 0.0182(8) 0.0034(6) 0.0059(6) 0.0002(6)
O4 0.0285(9) 0.0336(10) 0.0264(9) 0.0111(8) 0.0112(7) -0.0019(7)
B1 0.0154(11) 0.0173(12) 0.0174(12) -0.0031(10) 0.0045(10) -0.0009(9)
C1 0.0152(10) 0.0182(11) 0.0198(11) -0.0011(9) 0.0072(9) 0.0027(8)
C2 0.0171(10) 0.0167(10) 0.0193(11) -0.0027(9) 0.0081(9) 0.0022(8)
C3 0.0199(11) 0.0225(11) 0.0193(11) 0.0006(9) 0.0075(9) -0.0001(9)
C4 0.0224(12) 0.0296(13) 0.0211(12) -0.0048(10) 0.0050(10) 0.0000(10)
C5 0.0213(12) 0.0251(12) 0.0289(13) -0.0064(10) 0.0111(10) -0.0059(9)
C6 0.0235(12) 0.0198(11) 0.0268(12) -0.0018(9) 0.0125(10) 0.0004(9)
C7 0.0200(11) 0.0171(11) 0.0208(11) -0.0013(9) 0.0094(9) 0.0030(9)
C8 0.0198(11) 0.0181(11) 0.0239(12) 0.0019(9) 0.0103(9) 0.0014(9)
C9 0.0182(11) 0.0175(11) 0.0183(11) 0.0023(9) 0.0091(9) 0.0028(8)
C10 0.0187(11) 0.0240(12) 0.0141(10) -0.0003(9) 0.0077(9) 0.0010(9)
C11 0.0221(11) 0.0253(12) 0.0199(11) 0.0004(9) 0.0071(9) 0.0037(9)
C12 0.0182(11) 0.0378(14) 0.0202(12) -0.0013(10) 0.0029(10) 0.0035(10)
C13 0.0218(12) 0.0369(14) 0.0216(12) -0.0077(11) 0.0049(10) -0.0082(10)
C14 0.0284(13) 0.0254(12) 0.0239(12) -0.0055(10) 0.0079(10) -0.0051(10)
C15 0.0226(11) 0.0230(12) 0.0181(11) -0.0013(9) 0.0063(9) 0.0014(9)
C16 0.0201(11) 0.0191(11) 0.0187(11) 0.0027(9) 0.0087(9) 0.0001(9)
C17 0.0210(11) 0.0247(12) 0.0180(11) 0.0038(9) 0.0100(9) 0.0022(9)
C18 0.0259(12) 0.0277(13) 0.0246(12) -0.0009(10) 0.0108(10) -0.0039(10)
C19 0.0254(12) 0.0271(12) 0.0280(13) 0.0023(10) 0.0148(10) 0.0021(10)
C20 0.0248(12) 0.0328(13) 0.0206(12) 0.0015(10) 0.0040(10) -0.0023(10)
C21 0.0295(13) 0.0281(13) 0.0262(12) 0.0093(10) 0.0135(11) 0.0088(10)
O5 0.0198(8) 0.0258(8) 0.0206(8) 0.0044(7) 0.0086(7) 0.0026(6)
O6 0.0200(8) 0.0275(9) 0.0283(9) 0.0052(7) 0.0095(7) -0.0014(7)
O7 0.0208(8) 0.0243(8) 0.0247(9) 0.0005(7) 0.0057(7) 0.0019(7)
O8 0.0268(9) 0.0346(10) 0.0357(10) 0.0032(8) 0.0030(8) 0.0080(8)
B2 0.0237(13) 0.0158(12) 0.0235(13) -0.0044(10) 0.0115(11) -0.0009(10)
C22 0.0195(11) 0.0183(11) 0.0270(12) -0.0027(9) 0.0105(10) -0.0026(9)
C23 0.0185(11) 0.0175(11) 0.0306(13) -0.0044(9) 0.0104(10) -0.0049(9)
C24 0.0231(12) 0.0247(12) 0.0309(13) -0.0027(10) 0.0126(10) -0.0024(9)
C25 0.0253(13) 0.0334(14) 0.0377(14) -0.0106(11) 0.0172(11) -0.0048(11)
C26 0.0190(12) 0.0295(13) 0.0491(16) -0.0153(12) 0.0146(12) -0.0036(10)
C27 0.0150(11) 0.0229(12) 0.0410(15) -0.0053(11) 0.0056(10) -0.0020(9)
C28 0.0154(11) 0.0203(11) 0.0323(13) -0.0041(10) 0.0070(10) -0.0053(9)
C29 0.0176(11) 0.0187(11) 0.0363(14) -0.0025(10) 0.0056(10) -0.0012(9)
C30 0.0171(11) 0.0183(11) 0.0239(12) 0.0010(9) 0.0054(9) -0.0009(9)
C31 0.0181(11) 0.0231(12) 0.0174(11) -0.0029(9) 0.0025(9) -0.0022(9)
C32 0.0251(12) 0.0250(12) 0.0199(11) -0.0027(10) 0.0059(10) -0.0026(10)
C33 0.0234(12) 0.0377(14) 0.0168(11) -0.0045(10) 0.0067(10) -0.0081(10)
C34 0.0196(11) 0.0377(14) 0.0214(12) -0.0070(11) 0.0067(10) 0.0003(10)
C35 0.0247(12) 0.0253(13) 0.0276(13) -0.0056(10) 0.0061(10) 0.0018(10)
C36 0.0242(12) 0.0235(12) 0.0226(12) -0.0024(10) 0.0086(10) -0.0016(9)
C37 0.0211(11) 0.0245(12) 0.0237(12) 0.0059(10) 0.0080(10) 0.0050(9)
C38 0.0216(11) 0.0235(12) 0.0240(12) 0.0058(10) 0.0085(10) 0.0011(9)
C39 0.0353(15) 0.0374(15) 0.0379(15) -0.0009(12) 0.0122(12) 0.0148(12)
C40 0.0232(12) 0.0398(15) 0.0320(14) 0.0100(12) 0.0084(11) -0.0017(11)
C41 0.0334(14) 0.0332(15) 0.0411(15) 0.0147(12) 0.0097(12) -0.0020(11)
C42 0.0365(14) 0.0385(15) 0.0239(13) 0.0023(11) 0.0140(11) 0.0009(11)

loop_
_atom_type_symbol
_atom_type_description
_atom_type_scat_dispersion_real
_atom_type_scat_dispersion_imag
_atom_type_scat_source
C C 0.0033 0.0016 'International Tables Vol C Tables 4.2.6.8 and 6.1.1.4'
H H 0.0000 0.0000 'International Tables Vol C Tables 4.2.6.8 and 6.1.1.4'
B B 0.0013 0.0007 'International Tables Vol C Tables 4.2.6.8 and 6.1.1.4'
O O 0.0106 0.0060 'International Tables Vol C Tables 4.2.6.8 and 6.1.1.4'

loop_
_geom_angle_atom_site_label_1
_geom_angle_atom_site_label_2
_geom_angle_atom_site_label_3
_geom_angle
B1 O1 C16 106.77(16)
B1 O2 C17 106.37(16)
C8 O3 C9 122.68(17)
O1 B1 O2 113.7(2)
O1 B1 C1 121.05(19)
O2 B1 C1 125.10(19)
C9 C1 C2 117.6(2)
C9 C1 B1 120.12(19)
C2 C1 B1 121.82(19)
C7 C2 C3 118.0(2)
C7 C2 C1 119.42(19)
C3 C2 C1 122.6(2)
C4 C3 C2 120.5(2)
C3 C4 C5 121.0(2)
C6 C5 C4 119.5(2)
C5 C6 C7 120.1(2)
C6 C7 C2 121.0(2)
C6 C7 C8 118.6(2)
C2 C7 C8 120.4(2)
O4 C8 O3 116.5(2)
O4 C8 C7 126.8(2)
O3 C8 C7 116.64(19)
C1 C9 O3 123.10(19)
C1 C9 C10 126.9(2)
O3 C9 C10 110.03(17)
C15 C10 C11 119.3(2)
C15 C10 C9 120.29(19)
C11 C10 C9 120.4(2)
C12 C11 C10 120.1(2)
C11 C12 C13 120.5(2)
C14 C13 C12 119.5(2)
C13 C14 C15 120.5(2)
C14 C15 C10 120.1(2)
O1 C16 C19 108.42(17)
O1 C16 C18 106.51(17)
C19 C16 C18 110.68(19)
O1 C16 C17 101.97(16)
C19 C16 C17 115.05(18)
C18 C16 C17 113.38(18)
O2 C17 C21 109.33(18)
O2 C17 C20 105.91(18)
C21 C17 C20 110.62(19)
O2 C17 C16 101.78(16)
C21 C17 C16 114.39(19)
C20 C17 C16 114.01(19)
B2 O5 C37 106.70(17)
B2 O6 C38 106.31(17)
C29 O7 C30 122.30(19)
O5 B2 O6 113.7(2)
O5 B2 C22 122.5(2)
O6 B2 C22 123.5(2)
C30 C22 C23 118.2(2)
C30 C22 B2 121.3(2)
C23 C22 B2 119.8(2)
C24 C23 C28 117.7(2)
C24 C23 C22 123.3(2)
C28 C23 C22 118.9(2)
C25 C24 C23 120.9(2)
C24 C25 C26 120.6(2)
C27 C26 C25 119.6(2)
C26 C27 C28 120.6(2)
C27 C28 C23 120.6(2)
C27 C28 C29 118.9(2)
C23 C28 C29 120.5(2)
O8 C29 O7 116.9(2)
O8 C29 C28 126.2(2)
O7 C29 C28 116.9(2)
C22 C30 O7 123.1(2)
C22 C30 C31 126.6(2)
O7 C30 C31 110.34(18)
C32 C31 C36 119.2(2)
C32 C31 C30 120.6(2)
C36 C31 C30 120.1(2)
C33 C32 C31 120.3(2)
C32 C33 C34 120.0(2)
C35 C34 C33 120.3(2)
C34 C35 C36 120.0(2)
C35 C36 C31 120.0(2)
O5 C37 C40 108.76(19)
O5 C37 C39 106.97(19)
C40 C37 C39 110.6(2)
O5 C37 C38 101.93(17)
C40 C37 C38 115.0(2)
C39 C37 C38 112.9(2)
O6 C38 C41 108.68(19)
O6 C38 C42 106.72(19)
C41 C38 C42 110.3(2)
O6 C38 C37 101.94(17)
C41 C38 C37 115.4(2)
C42 C38 C37 113.0(2)

loop_
_geom_bond_atom_site_label_1
_geom_bond_atom_site_label_2
_geom_bond_distance
O1 B1 1.363(3)
O1 C16 1.468(3)
O2 B1 1.365(3)
O2 C17 1.477(3)
O3 C8 1.373(3)
O3 C9 1.383(3)
O4 C8 1.209(3)
B1 C1 1.568(3)
C1 C9 1.347(3)
C1 C2 1.462(3)
C2 C7 1.404(3)
C2 C3 1.406(3)
C3 C4 1.379(3)
C4 C5 1.395(3)
C5 C6 1.376(3)
C6 C7 1.399(3)
C7 C8 1.458(3)
C9 C10 1.474(3)
C10 C15 1.390(3)
C10 C11 1.397(3)
C11 C12 1.384(3)
C12 C13 1.388(4)
C13 C14 1.385(3)
C14 C15 1.388(3)
C16 C19 1.506(3)
C16 C18 1.517(3)
C16 C17 1.554(3)
C17 C21 1.510(3)
C17 C20 1.523(3)
O5 B2 1.364(3)
O5 C37 1.467(3)
O6 B2 1.365(3)
O6 C38 1.467(3)
O7 C29 1.378(3)
O7 C30 1.384(3)
O8 C29 1.208(3)
B2 C22 1.571(3)
C22 C30 1.346(3)
C22 C23 1.460(3)
C23 C24 1.405(3)
C23 C28 1.410(3)
C24 C25 1.381(3)
C25 C26 1.396(4)
C26 C27 1.366(4)
C27 C28 1.400(3)
C28 C29 1.454(4)
C30 C31 1.473(3)
C31 C32 1.396(3)
C31 C36 1.399(3)
C32 C33 1.382(3)
C33 C34 1.386(4)
C34 C35 1.385(4)
C35 C36 1.390(3)
C37 C40 1.510(3)
C37 C39 1.522(3)
C37 C38 1.555(3)
C38 C41 1.516(3)
C38 C42 1.520(3)

loop_
_geom_hbond_atom_site_label_D
_geom_hbond_atom_site_label_H
_geom_hbond_atom_site_label_A
_geom_hbond_distance_DH
_geom_hbond_distance_HA
_geom_hbond_distance_DA
_geom_hbond_angle_DHA
_geom_hbond_site_symmetry_A
C19 H19B O9 0.98 2.63 3.582(6) 165.2 .
C20 H20C O9 0.98 2.65 3.222(7) 117.3 .
O9 H9A O4 0.87 2.09 2.879(7) 149.8 3_556
O9 H9B O8 0.87 1.98 2.824(7) 161.7 2_545

loop_
_geom_torsion_atom_site_label_1
_geom_torsion_atom_site_label_2
_geom_torsion_atom_site_label_3
_geom_torsion_atom_site_label_4
_geom_torsion
C16 O1 B1 O2 10.0(2)
C16 O1 B1 C1 -174.01(19)
C17 O2 B1 O1 10.6(2)
C17 O2 B1 C1 -165.2(2)
O1 B1 C1 C9 46.1(3)
O2 B1 C1 C9 -138.4(2)
O1 B1 C1 C2 -126.3(2)
O2 B1 C1 C2 49.2(3)
C9 C1 C2 C7 -2.3(3)
B1 C1 C2 C7 170.26(19)
C9 C1 C2 C3 179.3(2)
B1 C1 C2 C3 -8.2(3)
C7 C2 C3 C4 -0.1(3)
C1 C2 C3 C4 178.4(2)
C2 C3 C4 C5 0.1(3)
C3 C4 C5 C6 0.2(4)
C4 C5 C6 C7 -0.4(3)
C5 C6 C7 C2 0.4(3)
C5 C6 C7 C8 -178.3(2)
C3 C2 C7 C6 -0.2(3)
C1 C2 C7 C6 -178.67(19)
C3 C2 C7 C8 178.5(2)
C1 C2 C7 C8 0.0(3)
C9 O3 C8 O4 178.63(19)
C9 O3 C8 C7 -1.4(3)
C6 C7 C8 O4 0.5(3)
C2 C7 C8 O4 -178.2(2)
C6 C7 C8 O3 -179.50(19)
C2 C7 C8 O3 1.8(3)
C2 C1 C9 O3 2.8(3)
B1 C1 C9 O3 -169.87(19)
C2 C1 C9 C10 -177.3(2)
B1 C1 C9 C10 10.0(3)
C8 O3 C9 C1 -1.0(3)
C8 O3 C9 C10 179.11(18)
C1 C9 C10 C15 47.2(3)
O3 C9 C10 C15 -132.9(2)
C1 C9 C10 C11 -132.8(2)
O3 C9 C10 C11 47.1(3)
C15 C10 C11 C12 -2.2(3)
C9 C10 C11 C12 177.8(2)
C10 C11 C12 C13 0.7(3)
C11 C12 C13 C14 0.8(4)
C12 C13 C14 C15 -0.9(4)
C13 C14 C15 C10 -0.6(3)
C11 C10 C15 C14 2.2(3)
C9 C10 C15 C14 -177.9(2)
B1 O1 C16 C19 -146.61(18)
B1 O1 C16 C18 94.2(2)
B1 O1 C16 C17 -24.8(2)
B1 O2 C17 C21 -146.40(19)
B1 O2 C17 C20 94.4(2)
B1 O2 C17 C16 -25.1(2)
O1 C16 C17 O2 29.88(19)
C19 C16 C17 O2 146.99(18)
C18 C16 C17 O2 -84.2(2)
O1 C16 C17 C21 147.65(18)
C19 C16 C17 C21 -95.3(2)
C18 C16 C17 C21 33.6(3)
O1 C16 C17 C20 -83.6(2)
C19 C16 C17 C20 33.5(3)
C18 C16 C17 C20 162.26(19)
C37 O5 B2 O6 8.4(3)
C37 O5 B2 C22 -177.5(2)
C38 O6 B2 O5 12.2(3)
C38 O6 B2 C22 -161.8(2)
O5 B2 C22 C30 46.3(3)
O6 B2 C22 C30 -140.2(2)
O5 B2 C22 C23 -123.8(2)
O6 B2 C22 C23 49.8(3)
C30 C22 C23 C24 -178.5(2)
B2 C22 C23 C24 -8.2(3)
C30 C22 C23 C28 -2.4(3)
B2 C22 C23 C28 167.9(2)
C28 C23 C24 C25 -1.0(3)
C22 C23 C24 C25 175.1(2)
C23 C24 C25 C26 -0.2(4)
C24 C25 C26 C27 1.1(4)
C25 C26 C27 C28 -0.8(4)
C26 C27 C28 C23 -0.5(3)
C26 C27 C28 C29 -178.2(2)
C24 C23 C28 C27 1.4(3)
C22 C23 C28 C27 -175.0(2)
C24 C23 C28 C29 179.1(2)
C22 C23 C28 C29 2.8(3)
C30 O7 C29 O8 179.0(2)
C30 O7 C29 C28 -1.7(3)
C27 C28 C29 O8 -3.8(4)
C23 C28 C29 O8 178.5(2)
C27 C28 C29 O7 177.02(19)
C23 C28 C29 O7 -0.7(3)
C23 C22 C30 O7 0.0(3)
B2 C22 C30 O7 -170.17(19)
C23 C22 C30 C31 177.7(2)
B2 C22 C30 C31 7.6(3)
C29 O7 C30 C22 2.1(3)
C29 O7 C30 C31 -175.92(18)
C22 C30 C31 C32 -131.4(2)
O7 C30 C31 C32 46.6(3)
C22 C30 C31 C36 46.3(3)
O7 C30 C31 C36 -135.7(2)
C36 C31 C32 C33 -3.1(3)
C30 C31 C32 C33 174.6(2)
C31 C32 C33 C34 2.1(3)
C32 C33 C34 C35 0.1(3)
C33 C34 C35 C36 -1.2(3)
C34 C35 C36 C31 0.1(3)
C32 C31 C36 C35 2.1(3)
C30 C31 C36 C35 -175.7(2)
B2 O5 C37 C40 -145.6(2)
B2 O5 C37 C39 94.9(2)
B2 O5 C37 C38 -23.8(2)
B2 O6 C38 C41 -148.3(2)
B2 O6 C38 C42 92.7(2)
B2 O6 C38 C37 -25.9(2)
O5 C37 C38 O6 29.9(2)
C40 C37 C38 O6 147.32(19)
C39 C37 C38 O6 -84.5(2)
O5 C37 C38 C41 147.5(2)
C40 C37 C38 C41 -95.1(3)
C39 C37 C38 C41 33.1(3)
O5 C37 C38 C42 -84.3(2)
C40 C37 C38 C42 33.2(3)
C39 C37 C38 C42 161.4(2)
